data_2103164
loop_
_publ_author_name
'Marsh, Richard E.'
'Kapon, Moshe'
'Hu, Shengzhi'
'Herbstein, Frank H.'

_publ_section_title
;
 Some 60 new space-group corrections
;
_journal_issue 1
_journal_name_full 'Acta Crystallographica Section B'
_journal_page_first 62
_journal_page_last 77
_journal_paper_doi 10.1107/S0108768101017128
_journal_volume 58
_journal_year 2002
_chemical_formula_sum 'C20 H10 S10'
_chemical_name_systematic 1,7,13,19,25-Pentathio[1-0.5](2,5)-thiophenophane
_space_group_IT_number 14
_symmetry_cell_setting monoclinic
_symmetry_space_group_name_Hall '-P 2ybc'
_symmetry_space_group_name_H-M 'P 1 21/c 1'
_cell_angle_alpha 90.00
_cell_angle_beta 94.033
_cell_angle_gamma 90.00
_cell_formula_units_Z 4
_cell_length_a 6.044
_cell_length_b 22.726
_cell_length_c 17.025
_cell_volume 2332.694
_cod_data_source_file bm0047.cif
_cod_data_source_block CSD_CIF_Table_3S
_cod_depositor_comments
;
 Marking attached hydrogen atoms.

 Antanas Vaitkus,
 2017-08-04

 Adding the _cell_formula_units_Z data item after consulting the original
 publication.

 Antanas Vaitkus,
 2017-08-04
;
_cod_original_sg_symbol_H-M P21/c
_cod_original_formula_sum C20H10S10
_cod_database_code 2103164

loop_
_symmetry_equiv_pos_as_xyz
'x, y, z'
'-x, y+1/2, -z+1/2'
'-x, -y, -z'
'x, -y-1/2, z-1/2'

loop_
_atom_site_label
_atom_site_fract_x
_atom_site_fract_y
_atom_site_fract_z
_atom_site_attached_hydrogens
S2 -.4502 .6262 .1688 0
S3 .1088 .3968 .2452 0
S4 -.2289 .3510 .1222 0
S7 -.4455 .4680 .1573 0
S8 .1029 .6935 .2668 0
S10 .1562 .5398 .4337 0
S14 .2968 .6682 .4324 0
S16 -.2435 .7480 .1542 0
S17 .2743 .4106 .4172 0
S19 -.8532 .5468 .1386 0
C25 .3392 .5941 .4088 0
C27 -.4436 .4024 .1071 0
C30 .3312 .4858 .4030 0
C33 -.1426 .3635 .2212 0
C29 -.6473 .7081 .0884 1
C28 -.6918 .4893 .1063 0
C37 -.7038 .6104 .1197 0
C40 -.4611 .6980 .1351 0
C41 .0770 .6916 .3654 0
C35 -.6198 .3974 .0551 1
C36 .0648 .3938 .3434 0
C39 .5176 .5710 .3791 1
C50 -.1316 .3683 .3558 1
C43 -.7857 .6580 .0796 1
C44 -.7618 .4470 .0542 1
C54 .5160 .5094 .3762 1
C48 -.1458 .7288 .2505 0
C59 -.2504 .3512 .2856 1
C60 -.2406 .7389 .3178 1
C53 -.1138 .7173 .3848 1

loop_
_atom_type_symbol
C
